data_7242427
loop_
_publ_author_name
'Liu, Liangjuan'
'Ran, Yungen'
'Du, Jianlong'
'Wang, Zhichao'
'Liu, Mei'
'Mu, Yajuan'

_publ_section_title
;
 A luminescent Cd(ii) coordination polymer as a multi-responsive
 fluorescent sensor for Zn2+, Fe3+ and Cr2O72&#x2212; in water with
 fluorescence enhancement or quenching
;
_journal_issue 19
_journal_name_full 'RSC Advances'
_journal_page_first 11266
_journal_page_last 11272
_journal_paper_doi 10.1039/D0RA10203B
_journal_volume 11
_journal_year 2021
_chemical_formula_moiety 'C54 H32 Cd2 N6 O9 S2'
_chemical_formula_sum 'C54 H32 Cd2 N6 O9 S2'
_chemical_formula_weight 1197.77
_space_group_crystal_system monoclinic
_space_group_IT_number 13
_space_group_name_Hall '-P 2yc'
_space_group_name_H-M_alt 'P 1 2/c 1'
_atom_sites_solution_hydrogens calc
_audit_creation_method SHELXL-2014/7
_audit_update_record
;
2020-11-20 deposited with the CCDC.	2021-02-23 downloaded from the CCDC.
;
_cell_angle_alpha 90
_cell_angle_beta 92.928(4)
_cell_angle_gamma 90
_cell_formula_units_Z 2
_cell_length_a 10.1136(10)
_cell_length_b 9.7173(10)
_cell_length_c 24.005(3)
_cell_measurement_reflns_used 5434
_cell_measurement_temperature 293(2)
_cell_measurement_theta_max 27.5
_cell_measurement_theta_min 2.9
_cell_volume 2356.1(4)
_computing_cell_refinement 'Bruker SAINT'
_computing_data_collection 'Bruker APEX2'
_computing_data_reduction 'Bruker SAINT'
_computing_molecular_graphics 'Bruker SHELXTL'
_computing_publication_material 'Bruker SHELXTL'
_computing_structure_refinement 'SHELXL-2014/7 (Sheldrick, 2014)'
_computing_structure_solution 'SHELXS-97 (Sheldrick 2008)'
_diffrn_ambient_temperature 293(2)
_diffrn_measured_fraction_theta_full 0.998
_diffrn_measured_fraction_theta_max 0.997
_diffrn_measurement_device_type 'CCD area detector'
_diffrn_measurement_method '\f and \w scans'
_diffrn_radiation_type MoK\a
_diffrn_radiation_wavelength 0.71073
_diffrn_reflns_av_R_equivalents 0.0699
_diffrn_reflns_av_unetI/netI 0.0466
_diffrn_reflns_Laue_measured_fraction_full 0.998
_diffrn_reflns_Laue_measured_fraction_max 0.997
_diffrn_reflns_limit_h_max 13
_diffrn_reflns_limit_h_min -13
_diffrn_reflns_limit_k_max 12
_diffrn_reflns_limit_k_min -12
_diffrn_reflns_limit_l_max 30
_diffrn_reflns_limit_l_min -31
_diffrn_reflns_number 48969
_diffrn_reflns_point_group_measured_fraction_full 0.998
_diffrn_reflns_point_group_measured_fraction_max 0.997
_diffrn_reflns_theta_full 25.242
_diffrn_reflns_theta_max 27.541
_diffrn_reflns_theta_min 2.909
_exptl_absorpt_coefficient_mu 1.059
_exptl_absorpt_correction_T_max 0.826
_exptl_absorpt_correction_T_min 0.809
_exptl_absorpt_correction_type multi-scan
_exptl_absorpt_process_details SADABS
_exptl_crystal_colour yellow
_exptl_crystal_density_diffrn 1.688
_exptl_crystal_description block
_exptl_crystal_F_000 1196
_exptl_crystal_size_max 0.200
_exptl_crystal_size_mid 0.200
_exptl_crystal_size_min 0.180
_refine_diff_density_max 0.616
_refine_diff_density_min -0.702
_refine_diff_density_rms 0.089
_refine_ls_extinction_method none
_refine_ls_goodness_of_fit_ref 1.049
_refine_ls_hydrogen_treatment constr
_refine_ls_matrix_type full
_refine_ls_number_parameters 333
_refine_ls_number_reflns 5434
_refine_ls_number_restraints 0
_refine_ls_restrained_S_all 1.049
_refine_ls_R_factor_all 0.0732
_refine_ls_R_factor_gt 0.0414
_refine_ls_shift/su_max 0.014
_refine_ls_shift/su_mean 0.001
_refine_ls_structure_factor_coef Fsqd
_refine_ls_weighting_details 'w=1/[\s^2^(Fo^2^)+(0.0358P)^2^+2.3551P] where P=(Fo^2^+2Fc^2^)/3'
_refine_ls_weighting_scheme calc
_refine_ls_wR_factor_gt 0.0786
_refine_ls_wR_factor_ref 0.0871
_reflns_Friedel_coverage 0.000
_reflns_number_gt 3973
_reflns_number_total 5434
_reflns_threshold_expression 'I > 2\s(I)'
_cod_data_source_file d0ra10203b2.cif
_cod_data_source_block 1
_cod_depositor_comments
;
The following automatic conversions were performed:

data item '_exptl_absorpt_correction_type' value 'MULTI-SCAN' was
changed to 'multi-scan' in accordance with the
/home/data/users/saulius/crontab/automatic-downloads/rss-feeds/RSC/lib/dictionaries/cif_core.dic
dictionary named 'cif_core.dic' version 2.4.2 last updated on
2011-04-26.

Automatic conversion script
Id: cif_fix_values 7556 2019-12-06 15:28:31Z antanas 
;
_cod_original_sg_symbol_H-M 'P 2/c'
_cod_database_code 7242427
_shelx_shelxl_version_number 2014/7
_shelx_space_group_comment
;
The symmetry employed for this shelxl refinement is uniquely defined
by the following loop, which should always be used as a source of
symmetry information in preference to the above space-group names.
They are only intended as comments.
;
_shelx_estimated_absorpt_t_min 0.816
_shelx_estimated_absorpt_t_max 0.832

loop_
_space_group_symop_operation_xyz
'x, y, z'
'-x, y, -z+1/2'
'-x, -y, -z'
'x, -y, z-1/2'

loop_
_atom_site_label
_atom_site_type_symbol
_atom_site_fract_x
_atom_site_fract_y
_atom_site_fract_z
_atom_site_U_iso_or_equiv
_atom_site_adp_type
_atom_site_occupancy
_atom_site_site_symmetry_order
_atom_site_calc_flag
_atom_site_refinement_flags_posn
_atom_site_refinement_flags_adp
_atom_site_refinement_flags_occupancy
_atom_site_disorder_assembly
_atom_site_disorder_group
Cd1 Cd 0.36197(2) 1.08964(2) 0.69169(2) 0.02849(2) Uani 1 1 d . . . . .
N1 N 0.36331(11) 1.20011(11) 0.60366(5) 0.0355(3) Uani 1 1 d . . . . .
N2 N 0.34871(10) 1.32505(11) 0.70471(4) 0.0303(3) Uani 1 1 d . . . . .
N3 N 0.76512(11) 0.48995(12) 0.61087(5) 0.0354(3) Uani 1 1 d . . . . .
O1 O 0.60915(9) 1.07426(9) 0.71062(4) 0.0381(3) Uani 1 1 d . . . . .
O2 O 0.51268(9) 0.93052(10) 0.65199(6) 0.0587(4) Uani 1 1 d . . . . .
O3 O 1.21563(9) 0.92098(10) 0.67350(5) 0.0533(3) Uani 1 1 d . . . . .
O4 O 1.11279(10) 1.11245(10) 0.69015(5) 0.0523(3) Uani 1 1 d . . . . .
O5 O 1.0000 0.3358(3) 0.7500 0.2482(18) Uani 1 2 d GS T P . .
H5A H 0.9759 0.3316 0.7834 0.372 Uiso 0.5 1 d G U P . .
H5B H 1.0058 0.4196 0.7402 0.372 Uiso 0.5 1 d G U P . .
S1 S 1.00384(5) 0.50478(5) 0.58147(3) 0.1181(2) Uani 1 1 d . . . . .
C1 C 0.61303(12) 0.97434(13) 0.67711(6) 0.0317(4) Uani 1 1 d . . . . .
C2 C 0.74386(12) 0.90798(13) 0.66656(5) 0.0270(3) Uani 1 1 d . . . . .
C3 C 0.74532(12) 0.77799(13) 0.64323(5) 0.0276(3) Uani 1 1 d . . . . .
H3 H 0.6658 0.7332 0.6342 0.033 Uiso 1 1 calc R U . . .
C4 C 0.86481(12) 0.71312(13) 0.63302(6) 0.0319(4) Uani 1 1 d . . . . .
C5 C 0.98249(13) 0.78383(14) 0.64484(6) 0.0354(4) Uani 1 1 d . . . . .
H5 H 1.0627 0.7420 0.6379 0.042 Uiso 1 1 calc R U . . .
C6 C 0.98192(12) 0.91552(14) 0.66683(6) 0.0314(4) Uani 1 1 d . . . . .
C7 C 0.86295(12) 0.97677(14) 0.67828(5) 0.0300(4) Uani 1 1 d . . . . .
H7 H 0.8624 1.0644 0.6939 0.036 Uiso 1 1 calc R U . . .
C8 C 1.11153(12) 0.98879(14) 0.67775(6) 0.0341(4) Uani 1 1 d . . . . .
C9 C 0.86507(13) 0.57191(14) 0.61096(6) 0.0372(4) Uani 1 1 d . . . . .
C10 C 0.79377(14) 0.36443(15) 0.58686(6) 0.0384(4) Uani 1 1 d . . . . .
C11 C 0.91866(17) 0.35352(18) 0.56814(9) 0.0746(6) Uani 1 1 d . . . . .
C12 C 0.70721(16) 0.25486(15) 0.58024(7) 0.0491(5) Uani 1 1 d . . . . .
H12 H 0.6227 0.2603 0.5937 0.059 Uiso 1 1 calc R U . . .
C13 C 0.74661(19) 0.13884(17) 0.55386(8) 0.0615(6) Uani 1 1 d . . . . .
H13 H 0.6883 0.0654 0.5489 0.074 Uiso 1 1 calc R U . . .
C14 C 0.8716(2) 0.12964(19) 0.53457(11) 0.1018(8) Uani 1 1 d . . . . .
H14 H 0.8967 0.0501 0.5163 0.122 Uiso 1 1 calc R U . . .
C15 C 0.9588(2) 0.2341(2) 0.54159(12) 0.1334(9) Uani 1 1 d . . . . .
H15 H 1.0440 0.2265 0.5290 0.160 Uiso 1 1 calc R U . . .
C16 C 0.33624(15) 1.38646(15) 0.75313(6) 0.0420(4) Uani 1 1 d . . . . .
H16 H 0.3344 1.3320 0.7849 0.050 Uiso 1 1 calc R U . . .
C17 C 0.32563(17) 1.52816(16) 0.75920(7) 0.0528(5) Uani 1 1 d . . . . .
H17 H 0.3168 1.5665 0.7943 0.063 Uiso 1 1 calc R U . . .
C18 C 0.32823(17) 1.61006(15) 0.71353(7) 0.0519(5) Uani 1 1 d . . . . .
H18 H 0.3219 1.7051 0.7171 0.062 Uiso 1 1 calc R U . . .
C19 C 0.34053(14) 1.54991(14) 0.66081(6) 0.0379(4) Uani 1 1 d . . . . .
C20 C 0.34889(12) 1.40533(13) 0.65831(6) 0.0316(4) Uani 1 1 d . . . . .
C21 C 0.35638(12) 1.33987(14) 0.60493(6) 0.0314(4) Uani 1 1 d . . . . .
C22 C 0.35540(14) 1.42047(15) 0.55653(6) 0.0417(4) Uani 1 1 d . . . . .
C23 C 0.36358(17) 1.35116(18) 0.50556(7) 0.0523(5) Uani 1 1 d . . . . .
H23 H 0.3633 1.4008 0.4724 0.063 Uiso 1 1 calc R U . . .
C24 C 0.37193(18) 1.21131(18) 0.50453(7) 0.0576(6) Uani 1 1 d . . . . .
H24 H 0.3785 1.1648 0.4709 0.069 Uiso 1 1 calc R U . . .
C25 C 0.37040(16) 1.13930(17) 0.55456(7) 0.0486(5) Uani 1 1 d . . . . .
H25 H 0.3746 1.0437 0.5535 0.058 Uiso 1 1 calc R U . . .
C26 C 0.34984(16) 1.56648(15) 0.56092(7) 0.0467(5) Uani 1 1 d . . . . .
H26 H 0.3513 1.6198 0.5288 0.056 Uiso 1 1 calc R U . . .
C27 C 0.34256(15) 1.62840(15) 0.61063(7) 0.0467(5) Uani 1 1 d . . . . .
H27 H 0.3388 1.7239 0.6124 0.056 Uiso 1 1 calc R U . . .

loop_
_atom_site_aniso_label
_atom_site_aniso_U_11
_atom_site_aniso_U_22
_atom_site_aniso_U_33
_atom_site_aniso_U_23
_atom_site_aniso_U_13
_atom_site_aniso_U_12
Cd1 0.02112(4) 0.02252(4) 0.04167(5) -0.00092(5) -0.00005(4) -0.00097(4)
N1 0.0370(6) 0.0304(6) 0.0390(6) -0.0044(5) 0.0008(5) -0.0040(5)
N2 0.0288(5) 0.0257(5) 0.0367(6) -0.0005(5) 0.0034(5) -0.0015(5)
N3 0.0322(6) 0.0300(6) 0.0441(7) -0.0084(5) 0.0033(5) 0.0005(5)
O1 0.0387(5) 0.0360(5) 0.0401(5) -0.0074(4) 0.0071(4) 0.0117(4)
O2 0.0230(5) 0.0416(6) 0.1105(9) -0.0236(6) -0.0057(6) 0.0027(5)
O3 0.0235(4) 0.0351(5) 0.1016(8) -0.0105(6) 0.0049(5) -0.0024(4)
O4 0.0311(5) 0.0341(5) 0.0920(8) -0.0188(5) 0.0047(5) -0.0061(4)
O5 0.224(3) 0.089(2) 0.450(5) 0.000 0.201(3) 0.000
S1 0.0501(2) 0.0718(3) 0.2384(5) -0.0913(3) 0.0672(3) -0.0245(2)
C1 0.0235(6) 0.0238(6) 0.0481(8) 0.0054(6) 0.0056(6) -0.0002(6)
C2 0.0237(6) 0.0261(6) 0.0312(6) -0.0021(6) 0.0017(5) 0.0017(6)
C3 0.0236(6) 0.0278(6) 0.0313(7) -0.0016(6) 0.0004(5) -0.0026(5)
C4 0.0262(6) 0.0270(6) 0.0428(7) -0.0085(6) 0.0058(6) 0.0005(6)
C5 0.0237(6) 0.0324(7) 0.0505(8) -0.0079(7) 0.0062(6) -0.0004(6)
C6 0.0221(6) 0.0308(7) 0.0413(7) -0.0027(6) 0.0028(6) -0.0015(6)
C7 0.0278(6) 0.0252(6) 0.0371(7) -0.0044(6) 0.0019(6) -0.0001(6)
C8 0.0228(6) 0.0331(7) 0.0463(8) -0.0015(7) 0.0016(6) -0.0035(6)
C9 0.0246(6) 0.0343(7) 0.0533(8) -0.0132(7) 0.0077(6) -0.0028(6)
C10 0.0407(8) 0.0304(7) 0.0441(8) -0.0072(7) 0.0017(7) 0.0001(6)
C11 0.0464(9) 0.0496(9) 0.1299(15) -0.0422(10) 0.0257(10) -0.0088(8)
C12 0.0527(9) 0.0345(8) 0.0600(9) -0.0051(8) 0.0012(8) -0.0083(7)
C13 0.0811(12) 0.0328(8) 0.0698(11) -0.0110(9) -0.0048(10) -0.0112(9)
C14 0.0828(14) 0.0482(9) 0.177(2) -0.0615(11) 0.0318(14) -0.0053(10)
C15 0.0686(12) 0.0789(12) 0.259(2) -0.0978(13) 0.0675(13) -0.0156(11)
C16 0.0518(8) 0.0350(8) 0.0402(8) 0.0003(7) 0.0118(7) 0.0036(7)
C17 0.0717(10) 0.0372(8) 0.0510(9) -0.0125(8) 0.0171(8) 0.0046(8)
C18 0.0684(10) 0.0270(8) 0.0613(9) -0.0086(7) 0.0129(8) 0.0072(7)
C19 0.0357(7) 0.0249(6) 0.0534(9) 0.0020(7) 0.0042(7) 0.0011(6)
C20 0.0255(6) 0.0295(6) 0.0400(7) 0.0050(7) 0.0043(6) 0.0005(6)
C21 0.0264(6) 0.0289(7) 0.0390(7) 0.0009(6) 0.0022(6) -0.0035(6)
C22 0.0380(7) 0.0424(8) 0.0447(8) 0.0062(7) 0.0004(7) -0.0022(7)
C23 0.0638(10) 0.0538(9) 0.0385(8) 0.0052(8) -0.0045(8) -0.0046(9)
C24 0.0801(12) 0.0593(10) 0.0329(8) -0.0074(8) -0.0027(8) -0.0066(10)
C25 0.0584(10) 0.0390(8) 0.0480(9) -0.0114(7) -0.0009(8) -0.0037(8)
C26 0.0515(9) 0.0362(8) 0.0522(9) 0.0160(7) 0.0025(8) -0.0036(7)
C27 0.0497(9) 0.0265(7) 0.0637(10) 0.0084(7) 0.0013(8) -0.0005(7)

loop_
_atom_type_symbol
_atom_type_description
_atom_type_scat_dispersion_real
_atom_type_scat_dispersion_imag
_atom_type_scat_source
C C 0.0033 0.0016 'International Tables Vol C Tables 4.2.6.8 and 6.1.1.4'
H H 0.0000 0.0000 'International Tables Vol C Tables 4.2.6.8 and 6.1.1.4'
N N 0.0061 0.0033 'International Tables Vol C Tables 4.2.6.8 and 6.1.1.4'
O O 0.0106 0.0060 'International Tables Vol C Tables 4.2.6.8 and 6.1.1.4'
S S 0.1246 0.1234 'International Tables Vol C Tables 4.2.6.8 and 6.1.1.4'
Cd Cd -0.8075 1.2024 'International Tables Vol C Tables 4.2.6.8 and 6.1.1.4'

loop_
_geom_angle_atom_site_label_1
_geom_angle_atom_site_label_2
_geom_angle_atom_site_label_3
_geom_angle
_geom_angle_site_symmetry_1
_geom_angle_site_symmetry_3
_geom_angle_publ_flag
O3 Cd1 N2 135.13(4) 1_455 . ?
O3 Cd1 O1 101.26(4) 1_455 2_656 ?
N2 Cd1 O1 86.17(3) . 2_656 ?
O3 Cd1 N1 101.05(4) 1_455 . ?
N2 Cd1 N1 71.08(4) . . ?
O1 Cd1 N1 155.64(4) 2_656 . ?
O3 Cd1 O2 82.98(4) 1_455 . ?
N2 Cd1 O2 137.08(4) . . ?
O1 Cd1 O2 107.79(4) 2_656 . ?
N1 Cd1 O2 84.56(4) . . ?
O3 Cd1 O1 129.17(3) 1_455 . ?
N2 Cd1 O1 95.62(3) . . ?
O1 Cd1 O1 75.24(4) 2_656 . ?
N1 Cd1 O1 97.86(4) . . ?
O2 Cd1 O1 52.43(3) . . ?
O3 Cd1 O4 54.00(3) 1_455 1_455 ?
N2 Cd1 O4 81.41(3) . 1_455 ?
O1 Cd1 O4 95.34(4) 2_656 1_455 ?
N1 Cd1 O4 89.91(4) . 1_455 ?
O2 Cd1 O4 134.65(3) . 1_455 ?
O1 Cd1 O4 170.34(4) . 1_455 ?
O3 Cd1 C8 27.04(4) 1_455 1_455 ?
N2 Cd1 C8 108.23(4) . 1_455 ?
O1 Cd1 C8 99.62(4) 2_656 1_455 ?
N1 Cd1 C8 95.81(4) . 1_455 ?
O2 Cd1 C8 108.96(4) . 1_455 ?
O1 Cd1 C8 155.33(4) . 1_455 ?
O4 Cd1 C8 26.96(4) 1_455 1_455 ?
C25 N1 C21 118.08(12) . . ?
C25 N1 Cd1 126.48(10) . . ?
C21 N1 Cd1 115.43(9) . . ?
C16 N2 C20 117.82(12) . . ?
C16 N2 Cd1 125.13(9) . . ?
C20 N2 Cd1 117.00(8) . . ?
C9 N3 C10 111.38(12) . . ?
C1 O1 Cd1 132.64(9) . 2_656 ?
C1 O1 Cd1 89.63(7) . . ?
Cd1 O1 Cd1 104.32(4) 2_656 . ?
C1 O2 Cd1 96.15(9) . . ?
C8 O3 Cd1 98.59(8) . 1_655 ?
C8 O4 Cd1 85.21(8) . 1_655 ?
H5A O5 H5B 109.5 . . ?
C11 S1 C9 89.39(8) . . ?
O2 C1 O1 121.79(12) . . ?
O2 C1 C2 118.68(12) . . ?
O1 C1 C2 119.52(11) . . ?
C3 C2 C7 119.54(12) . . ?
C3 C2 C1 119.17(11) . . ?
C7 C2 C1 121.25(11) . . ?
C2 C3 C4 120.74(12) . . ?
C2 C3 H3 119.6 . . ?
C4 C3 H3 119.6 . . ?
C5 C4 C3 118.73(12) . . ?
C5 C4 C9 121.14(12) . . ?
C3 C4 C9 120.13(11) . . ?
C6 C5 C4 120.95(12) . . ?
C6 C5 H5 119.5 . . ?
C4 C5 H5 119.5 . . ?
C7 C6 C5 119.62(12) . . ?
C7 C6 C8 121.44(12) . . ?
C5 C6 C8 118.94(12) . . ?
C6 C7 C2 120.36(12) . . ?
C6 C7 H7 119.8 . . ?
C2 C7 H7 119.8 . . ?
O4 C8 O3 122.19(12) . . ?
O4 C8 C6 120.00(12) . . ?
O3 C8 C6 117.81(12) . . ?
O4 C8 Cd1 67.83(7) . 1_655 ?
O3 C8 Cd1 54.37(7) . 1_655 ?
C6 C8 Cd1 172.03(10) . 1_655 ?
N3 C9 C4 124.21(12) . . ?
N3 C9 S1 114.78(11) . . ?
C4 C9 S1 121.00(10) . . ?
C11 C10 C12 119.54(15) . . ?
C11 C10 N3 114.93(13) . . ?
C12 C10 N3 125.52(14) . . ?
C10 C11 C15 120.71(17) . . ?
C10 C11 S1 109.51(13) . . ?
C15 C11 S1 129.76(15) . . ?
C13 C12 C10 119.49(16) . . ?
C13 C12 H12 120.3 . . ?
C10 C12 H12 120.3 . . ?
C12 C13 C14 120.49(17) . . ?
C12 C13 H13 119.8 . . ?
C14 C13 H13 119.8 . . ?
C15 C14 C13 121.11(19) . . ?
C15 C14 H14 119.4 . . ?
C13 C14 H14 119.4 . . ?
C14 C15 C11 118.6(2) . . ?
C14 C15 H15 120.7 . . ?
C11 C15 H15 120.7 . . ?
N2 C16 C17 123.54(14) . . ?
N2 C16 H16 118.2 . . ?
C17 C16 H16 118.2 . . ?
C18 C17 C16 119.47(15) . . ?
C18 C17 H17 120.3 . . ?
C16 C17 H17 120.3 . . ?
C17 C18 C19 119.36(14) . . ?
C17 C18 H18 120.3 . . ?
C19 C18 H18 120.3 . . ?
C18 C19 C20 117.47(14) . . ?
C18 C19 C27 122.93(13) . . ?
C20 C19 C27 119.58(14) . . ?
N2 C20 C19 122.31(13) . . ?
N2 C20 C21 118.63(12) . . ?
C19 C20 C21 119.06(13) . . ?
N1 C21 C22 122.54(13) . . ?
N1 C21 C20 117.86(12) . . ?
C22 C21 C20 119.60(12) . . ?
C21 C22 C23 117.18(14) . . ?
C21 C22 C26 119.63(14) . . ?
C23 C22 C26 123.17(14) . . ?
C24 C23 C22 120.10(15) . . ?
C24 C23 H23 120.0 . . ?
C22 C23 H23 120.0 . . ?
C23 C24 C25 118.88(15) . . ?
C23 C24 H24 120.6 . . ?
C25 C24 H24 120.6 . . ?
N1 C25 C24 123.22(15) . . ?
N1 C25 H25 118.4 . . ?
C24 C25 H25 118.4 . . ?
C27 C26 C22 121.11(14) . . ?
C27 C26 H26 119.4 . . ?
C22 C26 H26 119.4 . . ?
C26 C27 C19 120.99(14) . . ?
C26 C27 H27 119.5 . . ?
C19 C27 H27 119.5 . . ?

loop_
_geom_bond_atom_site_label_1
_geom_bond_atom_site_label_2
_geom_bond_distance
_geom_bond_site_symmetry_2
_geom_bond_publ_flag
Cd1 O3 2.2363(10) 1_455 ?
Cd1 N2 2.3136(11) . ?
Cd1 O1 2.3530(10) 2_656 ?
Cd1 N1 2.3709(12) . ?
Cd1 O2 2.4023(11) . ?
Cd1 O1 2.5223(10) . ?
Cd1 O4 2.5282(10) 1_455 ?
Cd1 C8 2.7204(13) 1_455 ?
N1 C25 1.3237(19) . ?
N1 C21 1.3603(17) . ?
N2 C16 1.3182(18) . ?
N2 C20 1.3600(17) . ?
N3 C9 1.2868(17) . ?
N3 C10 1.3859(18) . ?
O1 C1 1.2629(16) . ?
O1 Cd1 2.3531(10) 2_656 ?
O2 C1 1.2298(16) . ?
O3 C8 1.2506(16) . ?
O3 Cd1 2.2363(10) 1_655 ?
O4 C8 1.2378(17) . ?
O4 Cd1 2.5281(10) 1_655 ?
O5 H5A 0.8500 . ?
O5 H5B 0.8499 . ?
S1 C11 1.7254(19) . ?
S1 C9 1.7315(15) . ?
C1 C2 1.5049(18) . ?
C2 C3 1.3822(18) . ?
C2 C7 1.3935(17) . ?
C3 C4 1.3957(18) . ?
C3 H3 0.9300 . ?
C4 C5 1.3908(18) . ?
C4 C9 1.4708(19) . ?
C5 C6 1.3845(19) . ?
C5 H5 0.9300 . ?
C6 C7 1.3825(18) . ?
C6 C8 1.5029(18) . ?
C7 H7 0.9300 . ?
C8 Cd1 2.7204(13) 1_655 ?
C10 C11 1.366(2) . ?
C10 C12 1.382(2) . ?
C11 C15 1.395(3) . ?
C12 C13 1.362(2) . ?
C12 H12 0.9300 . ?
C13 C14 1.372(3) . ?
C13 H13 0.9300 . ?
C14 C15 1.349(3) . ?
C14 H14 0.9300 . ?
C15 H15 0.9300 . ?
C16 C17 1.389(2) . ?
C16 H16 0.9300 . ?
C17 C18 1.356(2) . ?
C17 H17 0.9300 . ?
C18 C19 1.405(2) . ?
C18 H18 0.9300 . ?
C19 C20 1.4089(19) . ?
C19 C27 1.427(2) . ?
C20 C21 1.4361(19) . ?
C21 C22 1.401(2) . ?
C22 C23 1.403(2) . ?
C22 C26 1.424(2) . ?
C23 C24 1.362(2) . ?
C23 H23 0.9300 . ?
C24 C25 1.391(2) . ?
C24 H24 0.9300 . ?
C25 H25 0.9300 . ?
C26 C27 1.342(2) . ?
C26 H26 0.9300 . ?
C27 H27 0.9300 . ?

loop_
_geom_torsion_atom_site_label_1
_geom_torsion_atom_site_label_2
_geom_torsion_atom_site_label_3
_geom_torsion_atom_site_label_4
_geom_torsion
_geom_torsion_site_symmetry_1
_geom_torsion_site_symmetry_2
_geom_torsion_site_symmetry_3
_geom_torsion_site_symmetry_4
_geom_torsion_publ_flag
Cd1 O2 C1 O1 -0.48(15) . . . . ?
Cd1 O2 C1 C2 -179.38(10) . . . . ?
Cd1 O1 C1 O2 109.73(14) 2_656 . . . ?
Cd1 O1 C1 O2 0.45(14) . . . . ?
Cd1 O1 C1 C2 -71.37(16) 2_656 . . . ?
Cd1 O1 C1 C2 179.35(11) . . . . ?
O2 C1 C2 C3 -19.22(19) . . . . ?
O1 C1 C2 C3 161.84(12) . . . . ?
O2 C1 C2 C7 158.78(13) . . . . ?
O1 C1 C2 C7 -20.15(19) . . . . ?
C7 C2 C3 C4 2.16(19) . . . . ?
C1 C2 C3 C4 -179.81(12) . . . . ?
C2 C3 C4 C5 -2.4(2) . . . . ?
C2 C3 C4 C9 176.73(12) . . . . ?
C3 C4 C5 C6 0.6(2) . . . . ?
C9 C4 C5 C6 -178.46(13) . . . . ?
C4 C5 C6 C7 1.3(2) . . . . ?
C4 C5 C6 C8 -178.71(13) . . . . ?
C5 C6 C7 C2 -1.5(2) . . . . ?
C8 C6 C7 C2 178.49(12) . . . . ?
C3 C2 C7 C6 -0.19(19) . . . . ?
C1 C2 C7 C6 -178.18(12) . . . . ?
Cd1 O4 C8 O3 1.18(15) 1_655 . . . ?
Cd1 O4 C8 C6 -178.36(12) 1_655 . . . ?
Cd1 O3 C8 O4 -1.34(17) 1_655 . . . ?
Cd1 O3 C8 C6 178.20(11) 1_655 . . . ?
C7 C6 C8 O4 -9.8(2) . . . . ?
C5 C6 C8 O4 170.20(14) . . . . ?
C7 C6 C8 O3 170.63(13) . . . . ?
C5 C6 C8 O3 -9.4(2) . . . . ?
C10 N3 C9 C4 179.25(13) . . . . ?
C10 N3 C9 S1 0.33(16) . . . . ?
C5 C4 C9 N3 163.67(14) . . . . ?
C3 C4 C9 N3 -15.4(2) . . . . ?
C5 C4 C9 S1 -17.48(19) . . . . ?
C3 C4 C9 S1 163.44(11) . . . . ?
C11 S1 C9 N3 -0.05(13) . . . . ?
C11 S1 C9 C4 -179.00(13) . . . . ?
C9 N3 C10 C11 -0.55(19) . . . . ?
C9 N3 C10 C12 -179.66(15) . . . . ?
C12 C10 C11 C15 1.1(3) . . . . ?
N3 C10 C11 C15 -178.04(19) . . . . ?
C12 C10 C11 S1 179.67(13) . . . . ?
N3 C10 C11 S1 0.5(2) . . . . ?
C9 S1 C11 C10 -0.25(15) . . . . ?
C9 S1 C11 C15 178.1(2) . . . . ?
C11 C10 C12 C13 -1.7(2) . . . . ?
N3 C10 C12 C13 177.42(15) . . . . ?
C10 C12 C13 C14 0.8(3) . . . . ?
C12 C13 C14 C15 0.6(3) . . . . ?
C13 C14 C15 C11 -1.1(4) . . . . ?
C10 C11 C15 C14 0.3(4) . . . . ?
S1 C11 C15 C14 -177.9(2) . . . . ?
C20 N2 C16 C17 -1.1(2) . . . . ?
Cd1 N2 C16 C17 -178.52(12) . . . . ?
N2 C16 C17 C18 -0.1(3) . . . . ?
C16 C17 C18 C19 0.5(3) . . . . ?
C17 C18 C19 C20 0.3(2) . . . . ?
C17 C18 C19 C27 179.27(15) . . . . ?
C16 N2 C20 C19 2.05(19) . . . . ?
Cd1 N2 C20 C19 179.65(10) . . . . ?
C16 N2 C20 C21 -177.24(12) . . . . ?
Cd1 N2 C20 C21 0.36(15) . . . . ?
C18 C19 C20 N2 -1.7(2) . . . . ?
C27 C19 C20 N2 179.36(13) . . . . ?
C18 C19 C20 C21 177.62(13) . . . . ?
C27 C19 C20 C21 -1.4(2) . . . . ?
C25 N1 C21 C22 0.5(2) . . . . ?
Cd1 N1 C21 C22 -179.64(10) . . . . ?
C25 N1 C21 C20 -179.92(13) . . . . ?
Cd1 N1 C21 C20 -0.09(15) . . . . ?
N2 C20 C21 N1 -0.18(18) . . . . ?
C19 C20 C21 N1 -179.49(12) . . . . ?
N2 C20 C21 C22 179.38(12) . . . . ?
C19 C20 C21 C22 0.07(19) . . . . ?
N1 C21 C22 C23 -0.8(2) . . . . ?
C20 C21 C22 C23 179.70(13) . . . . ?
N1 C21 C22 C26 -179.13(13) . . . . ?
C20 C21 C22 C26 1.3(2) . . . . ?
C21 C22 C23 C24 0.0(2) . . . . ?
C26 C22 C23 C24 178.35(16) . . . . ?
C22 C23 C24 C25 0.8(3) . . . . ?
C21 N1 C25 C24 0.4(2) . . . . ?
Cd1 N1 C25 C24 -179.38(12) . . . . ?
C23 C24 C25 N1 -1.1(3) . . . . ?
C21 C22 C26 C27 -1.5(2) . . . . ?
C23 C22 C26 C27 -179.75(16) . . . . ?
C22 C26 C27 C19 0.2(2) . . . . ?
C18 C19 C27 C26 -177.66(15) . . . . ?
C20 C19 C27 C26 1.2(2) . . . . ?
